data_1560783
loop_
_publ_author_name
'Contejean, Zaria I.'
'LaDuca, Robert L.'

_publ_section_title
;
 Nitroaromatic-detecting zinc and cadmium coordination polymers with
 methyl-substituted aliphatic dicarboxylate and 4,4&#x2032;-dipyridylamine
 ligands and diverse topologies
;
_journal_name_full 'Journal of Solid State Chemistry'
_journal_page_first 44
_journal_page_last 53
_journal_paper_doi 10.1016/j.jssc.2018.06.034
_journal_volume 266
_journal_year 2018
_chemical_formula_moiety 'C17 H19 N3 O4 Zn'
_chemical_formula_sum 'C17 H19 N3 O4 Zn'
_chemical_formula_weight 394.72
_space_group_crystal_system monoclinic
_space_group_IT_number 5
_space_group_name_Hall 'C 2y'
_space_group_name_H-M_alt 'C 1 2 1'
_atom_sites_solution_hydrogens geom
_atom_sites_solution_primary direct
_cell_angle_alpha 90
_cell_angle_beta 99.111(4)
_cell_angle_gamma 90
_cell_formula_units_Z 4
_cell_length_a 15.537(3)
_cell_length_b 10.105(3)
_cell_length_c 11.158(3)
_cell_measurement_reflns_used 5423
_cell_measurement_temperature 173(2)
_cell_measurement_theta_max 25.27
_cell_measurement_theta_min 2.41
_cell_volume 1729.7(8)
_computing_cell_refinement 'APEX2 (BRUKER, V2012.10-0, 2012)'
_computing_data_collection 'COSMO (BRUKER, V1.61, 2009)'
_computing_data_reduction 'SAINT v8.34A (Bruker, 2013)'
_computing_molecular_graphics
;
O. V. Dolomanov, L. J. Bourhis, R. J. Gildea, J. A. K. Howard and H. Puschmann,
OLEX2: a complete structure solution, refinement and analysis program.
J. Appl. Cryst. (2009). 42, 339-341.
;
_computing_publication_material
;
O. V. Dolomanov, L. J. Bourhis, R. J. Gildea, J. A. K. Howard and H. Puschmann,
OLEX2: a complete structure solution, refinement and analysis program.
J. Appl. Cryst. (2009). 42, 339-341.
;
_computing_structure_refinement 'SHELXL (Sheldrick, Acta Cryst. A64 2008, 112-122)'
_computing_structure_solution 'SHELXS (Sheldrick, Acta Cryst. A64 2008, 112-122)'
_diffrn_ambient_temperature 173.15
_diffrn_detector_area_resol_mean 8.4
_diffrn_measured_fraction_theta_full 1.000
_diffrn_measured_fraction_theta_max 0.999
_diffrn_measurement_device_type 'Bruker APEX-II CCD'
_diffrn_measurement_method \w
_diffrn_radiation_monochromator graphite
_diffrn_radiation_type MoK\a
_diffrn_radiation_wavelength 0.71073
_diffrn_reflns_av_R_equivalents 0.0617
_diffrn_reflns_av_unetI/netI 0.0476
_diffrn_reflns_Laue_measured_fraction_full 1.000
_diffrn_reflns_Laue_measured_fraction_max 0.999
_diffrn_reflns_limit_h_max 18
_diffrn_reflns_limit_h_min -18
_diffrn_reflns_limit_k_max 12
_diffrn_reflns_limit_k_min 0
_diffrn_reflns_limit_l_max 13
_diffrn_reflns_limit_l_min 0
_diffrn_reflns_number 3010
_diffrn_reflns_point_group_measured_fraction_full 0.531
_diffrn_reflns_point_group_measured_fraction_max 0.530
_diffrn_reflns_theta_full 25.242
_diffrn_reflns_theta_max 25.345
_diffrn_reflns_theta_min 1.848
_diffrn_source 'sealed tube'
_diffrn_standards_number 0
_exptl_absorpt_coefficient_mu 1.447
_exptl_absorpt_correction_T_max 0.7452
_exptl_absorpt_correction_T_min 0.6241
_exptl_absorpt_correction_type multi-scan
_exptl_absorpt_process_details
;
 TWINABS-2012/1 (Bruker,2012) was used for absorption correction.
 
For component 1:
 wR2(int) was 0.0736 before and 0.0577 after correction.
 The Ratio of minimum to maximum transmission is 0.84.
 The \l/2 correction factor is Not present
 
For component 2:
 wR2(int) was 0.0845 before and 0.0644 after correction.
 The Ratio of minimum to maximum transmission not present.
 The \l/2 correction factor is Not present

Final HKLF 4 output contains 11715 reflections, Rint = 0.0617
 (6699 with I > 3sig(I), Rint = 0.0500)
;
_exptl_crystal_colour colourless
_exptl_crystal_density_diffrn 1.516
_exptl_crystal_description block
_exptl_crystal_F_000 816
_exptl_crystal_size_max 0.18
_exptl_crystal_size_mid 0.126
_exptl_crystal_size_min 0.121
_refine_diff_density_max 0.488
_refine_diff_density_min -0.365
_refine_diff_density_rms 0.077
_refine_ls_abs_structure_details
;
No quotients, so Flack parameter determined by classical intensity fit
;
_refine_ls_abs_structure_Flack 0.114(14)
_refine_ls_extinction_coef .
_refine_ls_extinction_method none
_refine_ls_goodness_of_fit_ref 1.077
_refine_ls_hydrogen_treatment constr
_refine_ls_matrix_type full
_refine_ls_number_parameters 229
_refine_ls_number_reflns 3010
_refine_ls_number_restraints 1
_refine_ls_restrained_S_all 1.076
_refine_ls_R_factor_all 0.0467
_refine_ls_R_factor_gt 0.0410
_refine_ls_shift/su_max 0.000
_refine_ls_shift/su_mean 0.000
_refine_ls_structure_factor_coef Fsqd
_refine_ls_weighting_details 'w=1/[\s^2^(Fo^2^)+(0.0394P)^2^+2.4866P] where P=(Fo^2^+2Fc^2^)/3'
_refine_ls_weighting_scheme calc
_refine_ls_wR_factor_gt 0.0942
_refine_ls_wR_factor_ref 0.0972
_reflns_Friedel_coverage 0.000
_reflns_Friedel_fraction_full 0.000
_reflns_Friedel_fraction_max 0.000
_reflns_number_gt 2744
_reflns_number_total 3010
_reflns_threshold_expression 'I > 2\s(I)'
_cod_data_source_file 0zn22dmgdpabothtwinsfinal.cif
_cod_data_source_block c2
_cod_depositor_comments
;
The following automatic conversions were performed:

data item '_exptl_absorpt_correction_type' value 'Multi-scan' was
changed to 'multi-scan' in accordance with the built-in table derived
from the CIF Core dictionary named 'cif_core.dic' version 2.4.5 last
updated on 2014-11-21.

Automatic conversion script
Id: cif_fix_values 8369 2020-08-20 11:38:08Z andrius 
;
_cod_original_cell_volume 1729.6(8)
_cod_database_code 1560783
_shelx_space_group_comment
;
The symmetry employed for this shelxl refinement is uniquely defined
by the following loop, which should always be used as a source of
symmetry information in preference to the above space-group names.
They are only intended as comments.
;
_shelx_estimated_absorpt_t_max 0.844
_shelx_estimated_absorpt_t_min 0.781
_olex2_refinement_description
;
1. Twinned data refinement
 Scales: 0.6858(13)
 0.3142(13)
2. Fixed Uiso
 At 1.2 times of:
  All C(H) groups, All C(H,H) groups, All N(H) groups
 At 1.5 times of:
  All C(H,H,H) groups
3.a Secondary CH2 refined with riding coordinates:
 C12(H12A,H12B), C13(H13A,H13B)
3.b Aromatic/amide H refined with riding coordinates:
 N2(H2), C1(H1), C2(H2A), C4(H4), C5(H5), C6(H6), C7(H7), C9(H9), C10(H10)
3.c Idealised Me refined as rotating group:
 C16(H16A,H16B,H16C), C17(H17A,H17B,H17C)
;
_olex2_diffrn_ambient_temperature_device 'Oxford Cryosystems'
_olex2_submission_special_instructions 'No special instructions were received'

loop_
_space_group_symop_operation_xyz
'x, y, z'
'-x, y, -z'
'x+1/2, y+1/2, z'
'-x+1/2, y+1/2, -z'

loop_
_atom_site_label
_atom_site_type_symbol
_atom_site_fract_x
_atom_site_fract_y
_atom_site_fract_z
_atom_site_U_iso_or_equiv
_atom_site_adp_type
_atom_site_occupancy
_atom_site_site_symmetry_order
_atom_site_calc_flag
_atom_site_refinement_flags_posn
_atom_site_refinement_flags_adp
_atom_site_refinement_flags_occupancy
_atom_site_disorder_assembly
_atom_site_disorder_group
Zn1 Zn -0.19012(4) -0.02671(8) -0.74736(6) 0.0236(2) Uani 1 1 d . . . . .
O1 O -0.3195(2) -0.0309(9) -0.7781(4) 0.0282(10) Uani 1 1 d . . . . .
O2 O -0.3033(3) -0.2471(5) -0.8054(5) 0.0354(13) Uani 1 1 d . . . . .
O3 O -0.5448(4) -0.3708(6) -0.6951(7) 0.0584(19) Uani 1 1 d . . . . .
O4 O -0.6829(3) -0.3314(5) -0.7498(5) 0.0312(12) Uani 1 1 d . . . . .
N1 N -0.1548(4) -0.1089(6) -0.5815(5) 0.0240(14) Uani 1 1 d . . . . .
N2 N -0.1158(4) -0.2614(6) -0.2285(5) 0.0257(13) Uani 1 1 d . . . . .
H2 H -0.1071 -0.3474 -0.2239 0.031 Uiso 1 1 calc R . . . .
N3 N -0.1431(4) -0.0934(6) 0.1046(5) 0.0254(13) Uani 1 1 d . . . . .
C1 C -0.1096(4) -0.0409(9) -0.4900(6) 0.0280(17) Uani 1 1 d . . . . .
H1 H -0.0871 0.0431 -0.5076 0.034 Uiso 1 1 calc R . . . .
C2 C -0.0936(5) -0.0848(8) -0.3718(7) 0.0302(17) Uani 1 1 d . . . . .
H2A H -0.0611 -0.0318 -0.3103 0.036 Uiso 1 1 calc R . . . .
C3 C -0.1253(4) -0.2076(7) -0.3434(6) 0.0235(15) Uani 1 1 d . . . . .
C4 C -0.1684(5) -0.2830(7) -0.4407(6) 0.0277(16) Uani 1 1 d . . . . .
H4 H -0.1874 -0.3702 -0.4268 0.033 Uiso 1 1 calc R . . . .
C5 C -0.1830(5) -0.2307(7) -0.5557(6) 0.0281(16) Uani 1 1 d . . . . .
H5 H -0.2141 -0.2820 -0.6197 0.034 Uiso 1 1 calc R . . . .
C6 C -0.1384(4) -0.0159(10) 0.0099(5) 0.0291(14) Uani 1 1 d . . . . .
H6 H -0.1438 0.0769 0.0204 0.035 Uiso 1 1 calc R . . . .
C7 C -0.1262(5) -0.0617(7) -0.1037(6) 0.0291(19) Uani 1 1 d . . . . .
H7 H -0.1232 -0.0019 -0.1686 0.035 Uiso 1 1 calc R . . . .
C8 C -0.1184(4) -0.1975(7) -0.1198(7) 0.0250(15) Uani 1 1 d . . . . .
C9 C -0.1189(5) -0.2788(7) -0.0182(6) 0.0310(17) Uani 1 1 d . . . . .
H9 H -0.1097 -0.3714 -0.0241 0.037 Uiso 1 1 calc R . . . .
C10 C -0.1327(6) -0.2245(8) 0.0896(7) 0.0370(19) Uani 1 1 d . . . . .
H10 H -0.1349 -0.2816 0.1567 0.044 Uiso 1 1 calc R . . . .
C11 C -0.3500(5) -0.1493(8) -0.8031(6) 0.0259(16) Uani 1 1 d . . . . .
C12 C -0.4486(5) -0.1610(8) -0.8296(7) 0.0327(18) Uani 1 1 d . . . . .
H12A H -0.4710 -0.1072 -0.9021 0.039 Uiso 1 1 calc R . . . .
H12B H -0.4648 -0.2544 -0.8481 0.039 Uiso 1 1 calc R . . . .
C13 C -0.4906(6) -0.1148(9) -0.7235(9) 0.054(3) Uani 1 1 d . . . . .
H13A H -0.4818 -0.0181 -0.7140 0.064 Uiso 1 1 calc R . . . .
H13B H -0.4603 -0.1576 -0.6487 0.064 Uiso 1 1 calc R . . . .
C14 C -0.5887(5) -0.1444(8) -0.7353(8) 0.040(2) Uani 1 1 d . . . . .
C15 C -0.6039(4) -0.2928(7) -0.7249(6) 0.0244(15) Uani 1 1 d . . . . .
C16 C -0.6382(7) -0.0962(12) -0.8553(13) 0.096(5) Uani 1 1 d . . . . .
H16A H -0.6290 -0.0008 -0.8630 0.145 Uiso 1 1 calc GR . . . .
H16B H -0.7006 -0.1138 -0.8584 0.145 Uiso 1 1 calc GR . . . .
H16C H -0.6171 -0.1427 -0.9221 0.145 Uiso 1 1 calc GR . . . .
C17 C -0.6246(7) -0.0796(12) -0.6305(13) 0.102(5) Uani 1 1 d . . . . .
H17A H -0.5987 -0.1214 -0.5540 0.153 Uiso 1 1 calc GR . . . .
H17B H -0.6880 -0.0904 -0.6422 0.153 Uiso 1 1 calc GR . . . .
H17C H -0.6102 0.0149 -0.6278 0.153 Uiso 1 1 calc GR . . . .

loop_
_atom_site_aniso_label
_atom_site_aniso_U_11
_atom_site_aniso_U_22
_atom_site_aniso_U_33
_atom_site_aniso_U_23
_atom_site_aniso_U_13
_atom_site_aniso_U_12
Zn1 0.0270(4) 0.0199(3) 0.0264(4) -0.0008(5) 0.0114(3) -0.0007(5)
O1 0.026(2) 0.026(2) 0.034(2) 0.001(4) 0.0109(19) -0.006(3)
O2 0.037(3) 0.029(3) 0.041(3) -0.002(2) 0.010(3) -0.002(2)
O3 0.039(3) 0.047(4) 0.095(5) 0.046(4) 0.027(3) 0.017(3)
O4 0.034(3) 0.016(2) 0.045(3) -0.002(2) 0.012(3) -0.007(2)
N1 0.032(3) 0.019(3) 0.023(3) 0.000(2) 0.012(3) -0.001(2)
N2 0.037(3) 0.019(3) 0.023(3) 0.003(3) 0.010(3) 0.000(3)
N3 0.029(3) 0.027(3) 0.022(3) -0.001(3) 0.009(3) -0.003(3)
C1 0.032(3) 0.027(5) 0.026(3) 0.001(4) 0.009(3) -0.010(4)
C2 0.035(4) 0.030(4) 0.027(4) -0.001(3) 0.011(3) -0.012(3)
C3 0.022(3) 0.029(4) 0.022(3) 0.004(3) 0.010(3) 0.002(3)
C4 0.036(4) 0.020(4) 0.029(4) -0.002(3) 0.011(3) -0.002(3)
C5 0.033(4) 0.023(4) 0.031(4) -0.002(3) 0.014(3) -0.002(3)
C6 0.040(3) 0.017(3) 0.033(3) 0.001(5) 0.014(3) -0.001(4)
C7 0.034(4) 0.030(5) 0.025(4) 0.006(3) 0.008(3) -0.005(3)
C8 0.023(3) 0.026(4) 0.028(4) -0.002(3) 0.010(3) -0.002(3)
C9 0.048(5) 0.021(4) 0.027(4) 0.004(3) 0.013(4) 0.005(3)
C10 0.054(5) 0.027(4) 0.033(4) 0.004(4) 0.017(4) 0.005(4)
C11 0.031(4) 0.028(4) 0.020(4) -0.004(3) 0.010(3) -0.008(3)
C12 0.031(4) 0.029(4) 0.038(4) 0.005(4) 0.006(3) -0.009(3)
C13 0.044(5) 0.040(5) 0.083(7) -0.036(5) 0.032(5) -0.021(4)
C14 0.027(4) 0.026(4) 0.070(6) -0.008(4) 0.020(4) -0.009(3)
C15 0.027(4) 0.022(4) 0.027(4) 0.002(3) 0.013(3) -0.001(3)
C16 0.038(6) 0.087(8) 0.168(13) 0.097(9) 0.028(7) 0.014(5)
C17 0.071(8) 0.069(7) 0.188(14) -0.074(8) 0.085(9) -0.038(6)

loop_
_atom_type_symbol
_atom_type_description
_atom_type_scat_dispersion_real
_atom_type_scat_dispersion_imag
_atom_type_scat_source
C C 0.0033 0.0016 'International Tables Vol C Tables 4.2.6.8 and 6.1.1.4'
H H 0.0000 0.0000 'International Tables Vol C Tables 4.2.6.8 and 6.1.1.4'
N N 0.0061 0.0033 'International Tables Vol C Tables 4.2.6.8 and 6.1.1.4'
O O 0.0106 0.0060 'International Tables Vol C Tables 4.2.6.8 and 6.1.1.4'
Zn Zn 0.2839 1.4301 'International Tables Vol C Tables 4.2.6.8 and 6.1.1.4'

loop_
_geom_angle_atom_site_label_1
_geom_angle_atom_site_label_2
_geom_angle_atom_site_label_3
_geom_angle
_geom_angle_site_symmetry_1
_geom_angle_site_symmetry_3
O1 Zn1 N1 105.7(2) . .
O1 Zn1 N3 109.7(2) . 1_554
O4 Zn1 O1 94.4(3) 3 .
O4 Zn1 N1 114.5(2) 3 .
O4 Zn1 N3 107.0(2) 3 1_554
N1 Zn1 N3 121.9(2) . 1_554
C11 O1 Zn1 112.4(6) . .
C15 O4 Zn1 110.9(4) . 3_445
C1 N1 Zn1 121.4(5) . .
C1 N1 C5 117.1(6) . .
C5 N1 Zn1 121.2(5) . .
C3 N2 C8 128.2(6) . .
C6 N3 Zn1 121.7(6) . 1_556
C6 N3 C10 117.3(7) . .
C10 N3 Zn1 119.6(5) . 1_556
N1 C1 C2 124.1(7) . .
C1 C2 C3 119.3(7) . .
N2 C3 C2 125.1(7) . .
N2 C3 C4 118.1(6) . .
C2 C3 C4 116.8(6) . .
C5 C4 C3 120.1(7) . .
N1 C5 C4 122.5(7) . .
N3 C6 C7 124.2(9) . .
C6 C7 C8 118.2(7) . .
N2 C8 C7 126.1(7) . .
N2 C8 C9 116.2(6) . .
C7 C8 C9 117.5(6) . .
C10 C9 C8 119.8(7) . .
N3 C10 C9 122.8(7) . .
O1 C11 C12 115.8(7) . .
O2 C11 O1 123.3(7) . .
O2 C11 C12 120.9(7) . .
C13 C12 C11 111.7(6) . .
C12 C13 C14 114.7(7) . .
C15 C14 C13 110.3(7) . .
C16 C14 C13 111.7(7) . .
C16 C14 C15 108.7(8) . .
C16 C14 C17 110.1(10) . .
C17 C14 C13 109.2(7) . .
C17 C14 C15 106.6(7) . .
O3 C15 O4 121.4(7) . .
O3 C15 C14 122.6(7) . .
O4 C15 C14 116.0(6) . .

loop_
_geom_bond_atom_site_label_1
_geom_bond_atom_site_label_2
_geom_bond_distance
_geom_bond_site_symmetry_2
Zn1 O1 1.986(4) .
Zn1 O4 1.977(5) 3
Zn1 N1 2.023(6) .
Zn1 N3 2.024(6) 1_554
O1 C11 1.300(11) .
O2 C11 1.228(9) .
O3 C15 1.216(8) .
O4 Zn1 1.977(5) 3_445
O4 C15 1.277(8) .
N1 C1 1.335(8) .
N1 C5 1.352(9) .
N2 C3 1.379(8) .
N2 C8 1.380(9) .
N3 Zn1 2.024(6) 1_556
N3 C6 1.327(9) .
N3 C10 1.348(10) .
C1 C2 1.377(9) .
C2 C3 1.390(10) .
C3 C4 1.406(10) .
C4 C5 1.374(10) .
C6 C7 1.390(9) .
C7 C8 1.392(10) .
C8 C9 1.401(10) .
C9 C10 1.370(10) .
C11 C12 1.518(10) .
C12 C13 1.513(10) .
C13 C14 1.539(11) .
C14 C15 1.525(10) .
C14 C16 1.516(14) .
C14 C17 1.521(13) .

loop_
_geom_hbond_atom_site_label_D
_geom_hbond_atom_site_label_H
_geom_hbond_atom_site_label_A
_geom_hbond_distance_DH
_geom_hbond_distance_HA
_geom_hbond_distance_DA
_geom_hbond_angle_DHA
_geom_hbond_site_symmetry_A
N2 H2 O1 0.88 2.18 2.907(11) 139.9 4_444

loop_
_geom_torsion_atom_site_label_1
_geom_torsion_atom_site_label_2
_geom_torsion_atom_site_label_3
_geom_torsion_atom_site_label_4
_geom_torsion
_geom_torsion_site_symmetry_1
_geom_torsion_site_symmetry_2
_geom_torsion_site_symmetry_3
_geom_torsion_site_symmetry_4
Zn1 O1 C11 O2 0.9(8) . . . .
Zn1 O1 C11 C12 -179.2(4) . . . .
Zn1 O4 C15 O3 -5.2(9) 3_445 . . .
Zn1 O4 C15 C14 174.6(5) 3_445 . . .
Zn1 N1 C1 C2 171.1(6) . . . .
Zn1 N1 C5 C4 -172.5(5) . . . .
Zn1 N3 C6 C7 -164.6(5) 1_556 . . .
Zn1 N3 C10 C9 166.0(6) 1_556 . . .
O1 C11 C12 C13 -59.5(9) . . . .
O2 C11 C12 C13 120.4(8) . . . .
N1 C1 C2 C3 0.3(12) . . . .
N2 C3 C4 C5 176.8(6) . . . .
N2 C8 C9 C10 -171.6(7) . . . .
N3 C6 C7 C8 0.0(11) . . . .
C1 N1 C5 C4 1.5(10) . . . .
C1 C2 C3 N2 -178.2(7) . . . .
C1 C2 C3 C4 3.5(11) . . . .
C2 C3 C4 C5 -4.7(10) . . . .
C3 N2 C8 C7 -4.0(11) . . . .
C3 N2 C8 C9 171.4(7) . . . .
C3 C4 C5 N1 2.3(11) . . . .
C5 N1 C1 C2 -2.9(10) . . . .
C6 N3 C10 C9 -1.0(12) . . . .
C6 C7 C8 N2 172.2(6) . . . .
C6 C7 C8 C9 -3.2(10) . . . .
C7 C8 C9 C10 4.3(11) . . . .
C8 N2 C3 C2 37.2(11) . . . .
C8 N2 C3 C4 -144.5(7) . . . .
C8 C9 C10 N3 -2.3(13) . . . .
C10 N3 C6 C7 2.1(11) . . . .
C11 C12 C13 C14 -170.6(7) . . . .
C12 C13 C14 C15 69.6(10) . . . .
C12 C13 C14 C16 -51.5(11) . . . .
C12 C13 C14 C17 -173.6(9) . . . .
C13 C14 C15 O3 9.0(11) . . . .
C13 C14 C15 O4 -170.7(7) . . . .
C16 C14 C15 O3 131.9(9) . . . .
C16 C14 C15 O4 -47.8(9) . . . .
C17 C14 C15 O3 -109.4(9) . . . .
C17 C14 C15 O4 70.8(10) . . . .

loop_
_twin_individual_id
_twin_individual_mass_fraction_refined
1 0.6858(13)
2 0.3142(13)
